data_1523956
loop_
_publ_author_name
'Adams, R.D.'
'Layland, R.C.'

_publ_section_title
;
 A barium coppper titanate. The synthesis and structural characterization
 of Ba8 Cu2 Ti22 O54
;
_journal_name_full Polyhedron
_journal_page_first 2105
_journal_page_last 2108
_journal_volume 16
_journal_year 1997
_chemical_formula_sum 'Ba6 Cu1.328 O49 Ti16.176'
_chemical_name_systematic 'Ba8 Cu2 O54 Ti22'
_space_group_IT_number 12
_symmetry_space_group_name_Hall '-C 2y'
_symmetry_space_group_name_H-M 'C 1 2/m 1'
_cell_angle_alpha 90
_cell_angle_beta 109.02
_cell_angle_gamma 90
_cell_formula_units_Z 2
_cell_length_a 19.865
_cell_length_b 11.469
_cell_length_c 9.94
_cell_volume 2141.008
_citation_journal_id_ASTM PLYHDE
_cod_data_source_file Adams_PLYHDE_1997_24.cif
_cod_data_source_block Ba6Cu1.328O49Ti16.176
_cod_database_code 1523956

loop_
_symmetry_equiv_pos_as_xyz
x,y,z
-x,y,-z
-x,-y,-z
x,-y,z
x+1/2,y+1/2,z
-x+1/2,y+1/2,-z
-x+1/2,-y+1/2,-z
x+1/2,-y+1/2,z

loop_
_atom_site_label
_atom_site_type_symbol
_atom_site_fract_x
_atom_site_fract_y
_atom_site_fract_z
_atom_site_occupancy
_atom_site_U_iso_or_equiv
Cu5 Cu+2 0.25338 0.3664 0.7851 0.056 0.0
O11 O-2 0.1903 0.3863 0.4008 1 0.0
Cu9 Cu+2 0.264 0.5 0.518 0.028 0.0
O3 O-2 0.1871 0.3665 -0.1239 1 0.0
O1 O-2 0.3171 0.5 0.3823 0.5 0.0
Ti3 Ti+4 0 0.2729 0.5 0.472 0.0
Ti9 Ti+4 0.2632 0.5 0.5173 0.472 0.0
Ti1 Ti+4 0.1141 0.5 0.4005 0.3 0.0
O8 O-2 0.0596 0.1315 0.4698 1 0.0
Ti7 Ti+4 0.1227 0.2582 -0.0768 0.944 0.0
O14 O-2 0.0663 0.5 0.1932 0.5 0.0
Cu10 Cu+2 0.1314 0.139 -0.342 0.056 0.0
Cu6 Cu+2 0.25 0.25 0.5 0.028 0.0
Cu1 Cu+2 0.1141 0.5 0.4005 0.202 0.0
Ba2 Ba+2 0.20263 0.5 0.1302 0.5 0.0
Ba3 Ba+2 0.06542 0.229 0.21739 1 0.0
O13 O-2 0.0547 0.3795 0.4413 1 0.0
O9 O-2 -0.0667 0.2527 0.302 1 0.0
Ti6 Ti+4 0.25 0.25 0.5 0.472 0.0
O6 O-2 0.1784 0.247 0.1135 1 0.0
O15 O-2 0.0613 0.1287 -0.0545 1 0.0
Cu3 Cu+2 0 0.2729 0.5 0.028 0.0
O10 O-2 0.0602 0.3739 -0.0524 1 0.0
O5 O-2 0.1979 0.2472 0.64 1 0.0
Cu4 Cu+2 0 0 -0.5 0.014 0.0
O12 O-2 0.1715 0.1227 -0.1411 1 0.0
Ti10 Ti+4 0.1314 0.1386 -0.3418 0.944 0.0
Ti5 Ti+4 0.2534 0.3664 0.7851 0.944 0.0
Ti4 Ti+4 0 0 -0.5 0.236 0.0
O2 O-2 0.308 0.3664 0.6294 1 0.0
Ba1 Ba+2 0.07494 0.5 -0.289 0.5 0.0
Ti2 Ti+4 0 0.5 0 0.236 0.0
O7 O-2 0.0671 0 -0.3052 0.5 0.0
O16 O-2 0.2059 0.5 0.6592 0.5 0.0
Cu7 Cu+2 0.12269 0.2582 -0.0768 0.056 0.0
Ti8 Ti+4 0.1122 0 -0.079 0.472 0.0
Cu8 Cu+2 0.112 0 -0.079 0.028 0.0
Cu2 Cu+2 0 0.5 0 0.014 0.0
O4 O-2 0.1858 0 0.1106 0.5 0.0
